data_2310813
loop_
_publ_author_name
'Mardix, S.'
'Alexander, E.'
'Brafman, O.'
'Steinberger, I.T.'

_publ_section_title
;
 Polytype families in zinc sulfide crystals
;
_journal_name_full 'Acta Crystallographica (1,1948-23,1967)'
_journal_page_first 808
_journal_page_last 812
_journal_volume 22
_journal_year 1967
_chemical_formula_sum 'S Zn'
_chemical_name_systematic 'Zn S'
_space_group_IT_number 160
_symmetry_space_group_name_Hall 'R 3 -2"'
_symmetry_space_group_name_H-M 'R 3 m :H'
_cell_angle_alpha 90
_cell_angle_beta 90
_cell_angle_gamma 120
_cell_formula_units_Z 48
_cell_length_a 3.82
_cell_length_b 3.82
_cell_length_c 150.24
_cell_volume 1898.641
_citation_journal_id_ASTM ACCRA9
_cod_data_source_file Mardix_ACCRA9_1967_377.cif
_cod_data_source_block S1Zn1
_cod_original_formula_sum 'S1 Zn1'
_cod_database_code 2310813

loop_
_symmetry_equiv_pos_as_xyz
x,y,z
-y,x-y,z
-x+y,-x,z
-y,-x,z
x,x-y,z
-x+y,y,z
x+2/3,y+1/3,z+1/3
-y+2/3,x-y+1/3,z+1/3
-x+y+2/3,-x+1/3,z+1/3
-y+2/3,-x+1/3,z+1/3
x+2/3,x-y+1/3,z+1/3
-x+y+2/3,y+1/3,z+1/3
x+1/3,y+2/3,z+2/3
-y+1/3,x-y+2/3,z+2/3
-x+y+1/3,-x+2/3,z+2/3
-y+1/3,-x+2/3,z+2/3
x+1/3,x-y+2/3,z+2/3
-x+y+1/3,y+2/3,z+2/3

loop_
_atom_site_label
_atom_site_type_symbol
_atom_site_fract_x
_atom_site_fract_y
_atom_site_fract_z
_atom_site_occupancy
_atom_site_U_iso_or_equiv
S4 S-2 0 0 0.07812 1 0.0
S7 S-2 0 0 0.14062 1 0.0
Zn5 Zn+2 0.3333 0.6667 0.08333 1 0.0
Zn2 Zn+2 0.3333 0.6667 0.02083 1 0.0
S8 S-2 0.3333 0.6667 0.16146 1 0.0
S10 S-2 0 0 0.20312 1 0.0
Zn13 Zn+2 0 0 0.25 1 0.0
Zn11 Zn+2 0.6667 0.3333 0.20833 1 0.0
Zn14 Zn+2 0.6667 0.3333 0.27083 1 0.0
S11 S-2 0.6667 0.3333 0.22396 1 0.0
S13 S-2 0 0 0.26562 1 0.0
S5 S-2 0.3333 0.6667 0.09896 1 0.0
S6 S-2 0.6667 0.3333 0.11979 1 0.0
S9 S-2 0.6667 0.3333 0.18229 1 0.0
S2 S-2 0.3333 0.6667 0.03646 1 0.0
S15 S-2 0.3333 0.6667 0.30729 1 0.0
Zn10 Zn+2 0 0 0.1875 1 0.0
S12 S-2 0.3333 0.6667 0.24479 1 0.0
Zn1 Zn+2 0 0 0 1 0.0
S3 S-2 0.6667 0.3333 0.05729 1 0.0
Zn6 Zn+2 0.6667 0.3333 0.10417 1 0.0
Zn12 Zn+2 0.3333 0.6667 0.22917 1 0.0
Zn16 Zn+2 0 0 0.3125 1 0.0
S1 S-2 0 0 0.01562 1 0.0
S14 S-2 0.6667 0.3333 0.28646 1 0.0
Zn7 Zn+2 0 0 0.125 1 0.0
Zn8 Zn+2 0.3333 0.6667 0.14583 1 0.0
Zn4 Zn+2 0 0 0.0625 1 0.0
Zn15 Zn+2 0.3333 0.6667 0.29167 1 0.0
Zn9 Zn+2 0.6667 0.3333 0.16667 1 0.0
Zn3 Zn+2 0.6667 0.3333 0.04167 1 0.0
S16 S-2 0 0 0.32812 1 0.0
